data_4133213
loop_
_publ_author_name
'Hu, Bin'
'Bezpalko, Mark W.'
'Fei, Chao'
'Dickie, Diane A.'
'Foxman, Bruce M.'
'Deng, Li'

_publ_section_title
;
 Origin of and a Solution for Uneven Efficiency by Cinchona
 Alkaloid-Derived, Pseudoenantiomeric Catalysts for Asymmetric Reactions.
;
_journal_issue 42
_journal_name_full 'Journal of the American Chemical Society'
_journal_page_first 13913
_journal_page_last 13920
_journal_paper_doi 10.1021/jacs.8b09010
_journal_volume 140
_journal_year 2018
_chemical_absolute_configuration ad
_chemical_formula_moiety 'C20 H19 F3 N4 O3'
_chemical_formula_sum 'C20 H19 F3 N4 O3'
_chemical_formula_weight 420.39
_space_group_IT_number 19
_space_group_name_Hall 'P 2ac 2ab'
_space_group_name_H-M_alt 'P 21 21 21'
_symmetry_cell_setting orthorhombic
_symmetry_space_group_name_Hall 'P 2ac 2ab'
_symmetry_space_group_name_H-M 'P 21 21 21'
_atom_sites_solution_hydrogens difmap
_atom_sites_solution_primary direct
_audit_creation_date 2015-08-28
_audit_creation_method CRYSTALS_ver_14.61_build_00000
_cell_angle_alpha 90
_cell_angle_beta 90
_cell_angle_gamma 90
_cell_formula_units_Z 4
_cell_length_a 7.4084(2)
_cell_length_b 13.4101(5)
_cell_length_c 20.1483(6)
_cell_measurement_reflns_used 9920
_cell_measurement_temperature 100
_cell_measurement_theta_max 67
_cell_measurement_theta_min 4
_cell_volume 2001.68(11)
_computing_cell_refinement 'Apex2 (Bruker AXS, 2006)'
_computing_data_collection 'Apex2 (Bruker AXS, 2006)'
_computing_data_reduction 'Apex2 (Bruker AXS, 2006)'
_computing_molecular_graphics 'CAMERON (Watkin et al., 1996)'
_computing_publication_material 'CRYSTALS (Betteridge et al., 2003)'
_computing_structure_refinement 'CRYSTALS (Betteridge et al., 2003)'
_computing_structure_solution 'SHELXS 86 (Sheldrick, 1986)'
_diffrn_ambient_temperature 100
_diffrn_measured_fraction_theta_full 0.978
_diffrn_measured_fraction_theta_max 0.978
_diffrn_measurement_device Area
_diffrn_measurement_device_type 'Bruker Kappa Apex2'
_diffrn_measurement_method '\f & \w scans'
_diffrn_radiation_monochromator graphite
_diffrn_radiation_type 'Cu K\a'
_diffrn_radiation_wavelength 1.54178
_diffrn_reflns_av_R_equivalents 0.037
_diffrn_reflns_limit_h_max 8
_diffrn_reflns_limit_h_min -8
_diffrn_reflns_limit_k_max 13
_diffrn_reflns_limit_k_min -15
_diffrn_reflns_limit_l_max 23
_diffrn_reflns_limit_l_min -23
_diffrn_reflns_number 32877
_diffrn_reflns_theta_full 66.630
_diffrn_reflns_theta_max 66.631
_diffrn_reflns_theta_min 3.960
_diffrn_standards_number 0
_exptl_absorpt_coefficient_mu 0.981
_exptl_absorpt_correction_T_max 0.85
_exptl_absorpt_correction_T_min 0.79
_exptl_absorpt_correction_type multi-scan
_exptl_absorpt_process_details 'SADABS (Siemens, 1996)'
_exptl_crystal_colour colourless
_exptl_crystal_density_diffrn 1.395
_exptl_crystal_density_method 'not measured'
_exptl_crystal_description prism
_exptl_crystal_F_000 872
_exptl_crystal_size_max 0.383
_exptl_crystal_size_mid 0.237
_exptl_crystal_size_min 0.166
_refine_diff_density_max 0.14
_refine_diff_density_min -0.22
_refine_ls_abs_structure_details 'Flack (1983), 1471 Friedel-pairs'
_refine_ls_abs_structure_Flack 0.04(10)
_refine_ls_extinction_method None
_refine_ls_goodness_of_fit_ref 0.9959
_refine_ls_hydrogen_treatment constr
_refine_ls_matrix_type full
_refine_ls_number_parameters 272
_refine_ls_number_reflns 3471
_refine_ls_number_restraints 6
_refine_ls_R_factor_all 0.0271
_refine_ls_R_factor_gt 0.0262
_refine_ls_shift/su_max 0.0004038
_refine_ls_shift/su_mean 0.0000556
_refine_ls_structure_factor_coef Fsqd
_refine_ls_weighting_details
;
 Method= Modified Sheldrick 
 w=1/[\s^2^(F^2^) + ( 0.04P)^2^ + 0.35P] 
 ,where P=(max(Fo^2^,0) + 2Fc^2^)/3 
;
_refine_ls_weighting_scheme calc
_refine_ls_wR_factor_all 0.0685
_refine_ls_wR_factor_gt 0.0677
_refine_ls_wR_factor_ref 0.0685
_reflns_limit_h_max 8
_reflns_limit_h_min -8
_reflns_limit_k_max 15
_reflns_limit_k_min 0
_reflns_limit_l_max 23
_reflns_limit_l_min 0
_reflns_number_gt 3379
_reflns_number_total 3471
_reflns_threshold_expression I>2.0\s(I)
_oxford_diffrn_Wilson_B_factor 0.00
_oxford_diffrn_Wilson_scale 0.00
_oxford_refine_ls_r_factor_ref 0.0271
_oxford_refine_ls_scale 0.5164(7)
_oxford_reflns_number_all 3471
_oxford_reflns_threshold_expression_ref I>-10.0\s(I)
_oxford_structure_analysis_title 'zsl in P2(1)2(1)2(1)'
_cod_data_source_file 4Bb.cif
_cod_data_source_block binh_05_136
_cod_original_sg_symbol_H-M 'P 21 21 21 '
_cod_database_code 4133213

loop_
_symmetry_equiv_pos_as_xyz
x,y,z
x+1/2,-y+1/2,-z
-x,y+1/2,-z+1/2
-x+1/2,-y,z+1/2

loop_
_atom_site_label
_atom_site_type_symbol
_atom_site_fract_x
_atom_site_fract_y
_atom_site_fract_z
_atom_site_U_iso_or_equiv
_atom_site_occupancy
_atom_site_adp_type
_atom_site_refinement_flags_posn
_atom_site_refinement_flags_adp
F1 F 0.15093(12) 0.60005(7) 0.47214(4) 0.0296 1.0000 Uani . .
F2 F 0.09476(12) 0.46168(7) 0.52051(4) 0.0317 1.0000 Uani . .
F3 F 0.15185(12) 0.46473(8) 0.41544(4) 0.0342 1.0000 Uani . .
O1 O 0.77571(18) 0.78657(10) 0.84500(6) 0.0398 1.0000 Uani . .
O2 O 0.69744(19) 0.90668(9) 0.77977(7) 0.0423 1.0000 Uani . U
O3 O 0.61976(17) 0.57667(8) 0.29946(5) 0.0323 1.0000 Uani . .
N1 N 0.71399(17) 0.81792(11) 0.79258(7) 0.0293 1.0000 Uani . U
N2 N 0.44613(16) 0.56202(9) 0.54035(6) 0.0197 1.0000 Uani . .
N3 N 0.59266(17) 0.74199(9) 0.32016(6) 0.0196 1.0000 Uani . .
N4 N 0.7906(2) 0.67079(11) 0.16473(6) 0.0322 1.0000 Uani . .
C1 C 0.50278(19) 0.53567(11) 0.59678(7) 0.0207 1.0000 Uani . .
C2 C 0.55288(19) 0.61043(11) 0.64730(7) 0.0197 1.0000 Uani . .
C3 C 0.5359(2) 0.71273(11) 0.63496(7) 0.0217 1.0000 Uani . .
C4 C 0.5874(2) 0.78083(12) 0.68266(7) 0.0230 1.0000 Uani . .
C5 C 0.6565(2) 0.74563(11) 0.74223(7) 0.0224 1.0000 Uani . .
C6 C 0.6742(2) 0.64485(12) 0.75576(7) 0.0241 1.0000 Uani . .
C7 C 0.6216(2) 0.57751(11) 0.70782(7) 0.0234 1.0000 Uani . .
C8 C 0.40261(19) 0.48650(10) 0.48942(6) 0.0187 1.0000 Uani . .
C9 C 0.2005(2) 0.50347(12) 0.47430(7) 0.0231 1.0000 Uani . .
C10 C 0.4290(2) 0.37731(11) 0.51168(7) 0.0224 1.0000 Uani . .
C11 C 0.3886(2) 0.29691(12) 0.45984(8) 0.0294 1.0000 Uani . .
C12 C 0.51953(19) 0.51177(10) 0.42718(7) 0.0189 1.0000 Uani . .
C13 C 0.7172(2) 0.48325(12) 0.43871(8) 0.0271 1.0000 Uani . .
C14 C 0.5093(2) 0.62228(11) 0.40804(7) 0.0218 1.0000 Uani . .
C15 C 0.5797(2) 0.64068(11) 0.33864(7) 0.0214 1.0000 Uani . .
C16 C 0.54555(19) 0.82489(11) 0.35778(7) 0.0230 1.0000 Uani . .
C17 C 0.5776(2) 0.90860(12) 0.32166(8) 0.0251 1.0000 Uani . .
C18 C 0.6471(2) 0.87825(11) 0.25950(7) 0.0242 1.0000 Uani . .
C19 C 0.6563(2) 0.77693(11) 0.25900(7) 0.0205 1.0000 Uani . .
C20 C 0.7273(2) 0.71416(11) 0.20815(7) 0.0235 1.0000 Uani . .
H11 H 0.5136 0.4667 0.6068 0.0500 1.0000 Uiso R .
H31 H 0.4891 0.7353 0.5937 0.0500 1.0000 Uiso R .
H41 H 0.5757 0.8504 0.6749 0.0500 1.0000 Uiso R .
H61 H 0.7212 0.6227 0.7971 0.0500 1.0000 Uiso R .
H71 H 0.6325 0.5080 0.7161 0.0500 1.0000 Uiso R .
H101 H 0.5557 0.3691 0.5264 0.0500 1.0000 Uiso R .
H102 H 0.3509 0.3653 0.5507 0.0500 1.0000 Uiso R .
H111 H 0.4188 0.2312 0.4780 0.0500 1.0000 Uiso R .
H112 H 0.4609 0.3092 0.4199 0.0500 1.0000 Uiso R .
H113 H 0.2601 0.2988 0.4484 0.0500 1.0000 Uiso R .
H121 H 0.4732 0.4716 0.3890 0.0500 1.0000 Uiso R .
H131 H 0.7277 0.4105 0.4415 0.0500 1.0000 Uiso R .
H132 H 0.7909 0.5077 0.4017 0.0500 1.0000 Uiso R .
H133 H 0.7596 0.5132 0.4802 0.0500 1.0000 Uiso R .
H141 H 0.3824 0.6450 0.4109 0.0500 1.0000 Uiso R .
H142 H 0.5812 0.6619 0.4400 0.0500 1.0000 Uiso R .
H161 H 0.4985 0.8233 0.4016 0.0500 1.0000 Uiso R .
H171 H 0.5571 0.9753 0.3356 0.0500 1.0000 Uiso R .
H181 H 0.6816 0.9212 0.2242 0.0500 1.0000 Uiso R .

loop_
_atom_site_aniso_label
_atom_site_aniso_U_11
_atom_site_aniso_U_22
_atom_site_aniso_U_33
_atom_site_aniso_U_23
_atom_site_aniso_U_13
_atom_site_aniso_U_12
F1 0.0226(4) 0.0322(5) 0.0339(5) 0.0069(4) 0.0004(4) 0.0057(4)
F2 0.0223(4) 0.0402(6) 0.0325(5) 0.0074(4) 0.0045(4) -0.0050(4)
F3 0.0249(4) 0.0511(6) 0.0266(5) -0.0070(4) -0.0081(4) -0.0012(4)
O1 0.0434(7) 0.0474(8) 0.0286(6) -0.0162(5) -0.0103(6) 0.0082(6)
O2 0.0556(8) 0.0255(7) 0.0457(7) -0.0092(5) -0.0014(6) -0.0115(5)
O3 0.0533(7) 0.0212(6) 0.0223(5) -0.0012(4) 0.0090(5) -0.0032(5)
N1 0.0242(6) 0.0333(8) 0.0303(7) -0.0117(6) 0.0023(6) -0.0039(5)
N2 0.0217(6) 0.0206(7) 0.0167(6) 0.0003(4) -0.0002(5) -0.0008(5)
N3 0.0206(6) 0.0201(7) 0.0180(6) 0.0013(4) 0.0004(5) 0.0001(5)
N4 0.0431(8) 0.0310(8) 0.0224(7) 0.0060(6) 0.0058(6) 0.0099(6)
C1 0.0215(7) 0.0192(8) 0.0214(7) 0.0014(5) -0.0007(6) -0.0002(5)
C2 0.0193(7) 0.0202(7) 0.0196(7) 0.0005(5) 0.0001(5) -0.0005(5)
C3 0.0215(7) 0.0232(8) 0.0203(7) 0.0024(6) 0.0001(6) -0.0013(6)
C4 0.0235(7) 0.0189(8) 0.0267(8) -0.0001(5) 0.0035(6) -0.0014(6)
C5 0.0189(7) 0.0257(8) 0.0224(7) -0.0068(6) 0.0015(6) -0.0019(6)
C6 0.0236(7) 0.0285(8) 0.0201(7) -0.0017(6) -0.0016(6) 0.0030(6)
C7 0.0269(7) 0.0225(8) 0.0209(7) 0.0004(5) -0.0020(6) 0.0013(6)
C8 0.0196(7) 0.0213(8) 0.0152(6) 0.0014(5) -0.0007(5) -0.0009(5)
C9 0.0230(7) 0.0267(8) 0.0196(7) 0.0014(6) -0.0001(6) -0.0013(6)
C10 0.0265(7) 0.0203(8) 0.0205(7) 0.0019(5) -0.0011(6) -0.0011(6)
C11 0.0380(9) 0.0240(9) 0.0262(8) -0.0024(6) -0.0014(7) -0.0040(6)
C12 0.0198(7) 0.0207(8) 0.0162(7) 0.0013(5) 0.0006(5) 0.0004(5)
C13 0.0203(7) 0.0342(9) 0.0266(8) 0.0030(6) 0.0005(6) 0.0020(6)
C14 0.0249(7) 0.0223(8) 0.0183(7) 0.0010(5) 0.0022(6) -0.0010(5)
C15 0.0232(7) 0.0212(7) 0.0198(7) 0.0009(6) 0.0005(6) -0.0021(5)
C16 0.0219(7) 0.0261(8) 0.0210(7) -0.0033(6) 0.0012(6) -0.0004(6)
C17 0.0251(7) 0.0218(8) 0.0284(8) -0.0010(6) 0.0008(6) -0.0005(6)
C18 0.0240(7) 0.0241(8) 0.0245(7) 0.0056(6) -0.0010(6) -0.0011(6)
C19 0.0198(7) 0.0222(8) 0.0194(7) 0.0028(5) 0.0003(6) -0.0008(5)
C20 0.0253(7) 0.0238(8) 0.0213(8) 0.0061(6) -0.0010(6) 0.0011(6)

loop_
_atom_type_symbol
_atom_type_scat_dispersion_real
_atom_type_scat_dispersion_imag
_atom_type_scat_Cromer_Mann_a1
_atom_type_scat_Cromer_Mann_b1
_atom_type_scat_Cromer_Mann_a2
_atom_type_scat_Cromer_Mann_b2
_atom_type_scat_Cromer_Mann_a3
_atom_type_scat_Cromer_Mann_b3
_atom_type_scat_Cromer_Mann_a4
_atom_type_scat_Cromer_Mann_b4
_atom_type_scat_Cromer_Mann_c
_atom_type_scat_source
C 0.0181 0.0091 2.3100 20.8439 1.0200 10.2075 1.5886 0.5687 0.8650 51.6512 0.2156 'International Tables Vol C 4.2.6.8 and 6.1.1.4'
H 0.0000 0.0000 0.4930 10.5109 0.3229 26.1257 0.1402 3.1424 0.0408 57.7998 0.0030 'International Tables Vol C 4.2.6.8 and 6.1.1.4'
F 0.0727 0.0534 3.5392 10.2825 2.6412 4.2944 1.5170 0.2615 1.0243 26.1476 0.2776 'International Tables Vol C 4.2.6.8 and 6.1.1.4'
N 0.0311 0.0180 12.2126 0.0057 3.1322 9.8933 2.0125 28.9975 1.1663 0.5826 -11.5290 'International Tables Vol C 4.2.6.8 and 6.1.1.4'
O 0.0492 0.0322 3.0485 13.2771 2.2868 5.7011 1.5463 0.3239 0.8670 32.9089 0.2508 'International Tables Vol C 4.2.6.8 and 6.1.1.4'

loop_
_geom_angle_atom_site_label_1
_geom_angle_atom_site_label_2
_geom_angle_atom_site_label_3
_geom_angle
_geom_angle_publ_flag
O1 N1 O2 123.55(14) yes
O1 N1 C5 118.55(14) yes
O2 N1 C5 117.90(13) yes
C1 N2 C8 120.42(12) yes
C15 N3 C16 127.48(12) yes
C15 N3 C19 125.24(12) yes
C16 N3 C19 107.27(12) yes
N2 C1 C2 120.97(13) yes
N2 C1 H11 119.5 no
C2 C1 H11 119.5 no
C1 C2 C3 121.36(13) yes
C1 C2 C7 118.70(13) yes
C3 C2 C7 119.92(13) yes
C2 C3 C4 120.00(14) yes
C2 C3 H31 120.0 no
C4 C3 H31 120.0 no
C3 C4 C5 118.64(14) yes
C3 C4 H41 120.7 no
C5 C4 H41 120.6 no
N1 C5 C4 118.73(14) yes
N1 C5 C6 118.78(13) yes
C4 C5 C6 122.49(14) yes
C5 C6 C7 118.33(14) yes
C5 C6 H61 120.8 no
C7 C6 H61 120.9 no
C2 C7 C6 120.60(14) yes
C2 C7 H71 119.7 no
C6 C7 H71 119.7 no
N2 C8 C9 104.33(11) yes
N2 C8 C10 114.87(11) yes
C9 C8 C10 108.66(11) yes
N2 C8 C12 106.74(11) yes
C9 C8 C12 110.33(11) yes
C10 C8 C12 111.65(11) yes
C8 C9 F1 114.35(12) yes
C8 C9 F3 112.15(12) yes
F1 C9 F3 105.67(12) yes
C8 C9 F2 111.60(12) yes
F1 C9 F2 105.38(12) yes
F3 C9 F2 107.14(12) yes
C8 C10 C11 116.42(12) yes
C8 C10 H101 108.2 no
C11 C10 H101 108.1 no
C8 C10 H102 108.1 no
C11 C10 H102 108.2 no
H101 C10 H102 107.3 no
C10 C11 H111 109.5 no
C10 C11 H112 109.5 no
H111 C11 H112 109.5 no
C10 C11 H113 109.4 no
H111 C11 H113 109.5 no
H112 C11 H113 109.5 no
C8 C12 C13 110.77(12) yes
C8 C12 C14 112.61(11) yes
C13 C12 C14 109.07(12) yes
C8 C12 H121 108.1 no
C13 C12 H121 108.1 no
C14 C12 H121 108.1 no
C12 C13 H131 109.4 no
C12 C13 H132 109.5 no
H131 C13 H132 109.5 no
C12 C13 H133 109.5 no
H131 C13 H133 109.5 no
H132 C13 H133 109.5 no
C12 C14 C15 111.92(12) yes
C12 C14 H141 109.3 no
C15 C14 H141 109.3 no
C12 C14 H142 109.2 no
C15 C14 H142 109.2 no
H141 C14 H142 107.9 no
C14 C15 N3 115.11(12) yes
C14 C15 O3 125.10(13) yes
N3 C15 O3 119.77(13) yes
N3 C16 C17 108.95(13) yes
N3 C16 H161 125.5 no
C17 C16 H161 125.5 no
C16 C17 C18 107.47(14) yes
C16 C17 H171 126.3 no
C18 C17 H171 126.2 no
C17 C18 C19 108.19(13) yes
C17 C18 H181 125.9 no
C19 C18 H181 125.9 no
N3 C19 C18 108.12(13) yes
N3 C19 C20 123.98(13) yes
C18 C19 C20 127.81(13) yes
C19 C20 N4 174.13(16) yes

loop_
_geom_bond_atom_site_label_1
_geom_bond_atom_site_label_2
_geom_bond_distance
_geom_bond_publ_flag
F1 C9 1.3469(18) yes
F2 C9 1.3397(17) yes
F3 C9 1.3439(18) yes
O1 N1 1.2254(18) yes
O2 N1 1.2240(18) yes
O3 C15 1.2034(18) yes
N1 C5 1.4665(19) yes
N2 C1 1.2625(18) yes
N2 C8 1.4774(17) yes
N3 C15 1.4120(19) yes
N3 C16 1.3900(19) yes
N3 C19 1.4000(18) yes
N4 C20 1.150(2) yes
C1 C2 1.4761(19) yes
C1 H11 0.950 no
C2 C3 1.400(2) yes
C2 C7 1.393(2) yes
C3 C4 1.380(2) yes
C3 H31 0.950 no
C4 C5 1.388(2) yes
C4 H41 0.950 no
C5 C6 1.385(2) yes
C6 C7 1.378(2) yes
C6 H61 0.950 no
C7 H71 0.950 no
C8 C9 1.545(2) yes
C8 C10 1.5439(19) yes
C8 C12 1.5612(18) yes
C10 C11 1.531(2) yes
C10 H101 0.990 no
C10 H102 0.990 no
C11 H111 0.980 no
C11 H112 0.980 no
C11 H113 0.980 no
C12 C13 1.532(2) yes
C12 C14 1.533(2) yes
C12 H121 1.000 no
C13 H131 0.980 no
C13 H132 0.980 no
C13 H133 0.980 no
C14 C15 1.5125(19) yes
C14 H141 0.990 no
C14 H142 0.990 no
C16 C17 1.359(2) yes
C16 H161 0.950 no
C17 C18 1.414(2) yes
C17 H171 0.950 no
C18 C19 1.360(2) yes
C18 H181 0.950 no
C19 C20 1.426(2) yes
